data_7700985
loop_
_publ_author_name
'Puthiyaveetil Yoosaf, Mohammed Ajmal'
'Ghosh, Somnath'
'Narayan, Yatheesh'
'Yadav, Munendra'
'Sahoo, Subash Chandra'
'Kumar, Pankaj'

_publ_section_title
;
 Finding a new pathway for acid-induced nitrite reduction reaction:
 formation of nitric oxide with hydrogen peroxide.
;
_journal_issue 37
_journal_name_full 'Dalton transactions (Cambridge, England : 2003)'
_journal_page_first 13916
_journal_page_last 13920
_journal_paper_doi 10.1039/c9dt02834j
_journal_volume 48
_journal_year 2019
_chemical_formula_moiety 'C12 H28 Co N5 O, 2(B F4)'
_chemical_formula_sum 'C12 H28 B2 Co F8 N5 O'
_chemical_formula_weight 490.94
_space_group_crystal_system monoclinic
_space_group_IT_number 14
_space_group_name_Hall '-P 2yn'
_space_group_name_H-M_alt 'P 1 21/n 1'
_symmetry_space_group_name_Hall '-P 2yn'
_symmetry_space_group_name_H-M 'P 1 21/n 1'
_atom_sites_solution_hydrogens geom
_atom_sites_solution_primary direct
_audit_creation_date 2019-08-01
_audit_creation_method
;
Olex2 1.2-ac3
(compiled 2017.02.24 svn.r3390 for Rigaku Oxford Diffraction, GUI svn.r5318)
;
_audit_update_record
;
2019-08-02 deposited with the CCDC.    2019-08-30 downloaded from the CCDC.
;
_cell_angle_alpha 90
_cell_angle_beta 89.9861(14)
_cell_angle_gamma 90
_cell_formula_units_Z 4
_cell_length_a 8.91858(15)
_cell_length_b 12.5051(2)
_cell_length_c 18.4063(3)
_cell_measurement_reflns_used 16055
_cell_measurement_temperature 123(4)
_cell_measurement_theta_max 27.3200
_cell_measurement_theta_min 3.4250
_cell_volume 2052.81(6)
_computing_cell_refinement 'CrysAlisPro 1.171.39.46 (Rigaku OD, 2018)'
_computing_data_collection 'CrysAlisPro 1.171.39.46 (Rigaku OD, 2018)'
_computing_data_reduction 'CrysAlisPro 1.171.39.46 (Rigaku OD, 2018)'
_computing_molecular_graphics 'Olex2 (Dolomanov et al., 2009)'
_computing_publication_material 'Olex2 (Dolomanov et al., 2009)'
_computing_structure_refinement 'ShelXL (Sheldrick, 2015)'
_computing_structure_solution 'SIR2004 (Burla et al., 2007)'
_diffrn_ambient_temperature 123(2)
_diffrn_detector_type HyPix3000
_diffrn_measured_fraction_theta_full 0.997
_diffrn_measured_fraction_theta_max 0.953
_diffrn_measurement_details
;
List of Runs (angles in degrees, time in seconds):

  # Type    Start    End  Width  t~exp~   \w     \q     \k     \f   Frames
#--------------------------------------------------------------------------
  1  \w    -26.00  10.00   0.50   10.00    --   -9.95  57.00-150.00   72
  2  \w    -54.00 -11.00   0.50   10.00    --   -9.95 125.00-120.00   86
  3  \w     15.00  42.00   0.50   10.00    --   -9.95  57.00-150.00   54
  4  \w    -57.00  -9.00   0.50   10.00    --   -9.95 125.00  90.00   96
  5  \w    -36.00 -10.00   0.50   10.00    --   -9.95 125.00 -90.00   52
  6  \w    -50.00 -22.00   0.50   10.00    --   -9.95 125.00  30.00   56
  7  \w    -51.00  13.00   0.50   10.00    --   10.22 -57.00  90.00  128
  8  \w     28.00  59.00   0.50   10.00    --   10.22-125.00 -90.00   62
  9  \w    -40.00  -7.00   0.50   10.00    --   10.22 131.00 -98.81   66
 10  \w     -7.00  74.00   0.50   10.00    --   10.22  57.00  60.00  162
 11  \w    -28.00   2.00   0.50   10.00    --   10.22 119.00  72.91   60
 12  \w    -47.00  20.00   0.50   10.00    --   10.22 -38.00-150.00  134
 13  \w    -33.00  81.00   0.50   10.00    --   10.22   0.00  60.00  228
;
_diffrn_measurement_device 'four-circle diffractometer'
_diffrn_measurement_device_type 'SuperNova, Single source at offset/far, HyPix3000'
_diffrn_measurement_method '\w scans'
_diffrn_radiation_type MoK\a
_diffrn_radiation_wavelength 0.71073
_diffrn_reflns_av_R_equivalents 0.0288
_diffrn_reflns_av_unetI/netI 0.0239
_diffrn_reflns_Laue_measured_fraction_full 0.997
_diffrn_reflns_Laue_measured_fraction_max 0.953
_diffrn_reflns_limit_h_max 11
_diffrn_reflns_limit_h_min -10
_diffrn_reflns_limit_k_max 15
_diffrn_reflns_limit_k_min -13
_diffrn_reflns_limit_l_max 23
_diffrn_reflns_limit_l_min -23
_diffrn_reflns_number 22856
_diffrn_reflns_point_group_measured_fraction_full 0.997
_diffrn_reflns_point_group_measured_fraction_max 0.953
_diffrn_reflns_theta_full 25.242
_diffrn_reflns_theta_max 27.396
_diffrn_reflns_theta_min 3.258
_exptl_absorpt_coefficient_mu 0.920
_exptl_absorpt_correction_T_max 1.00000
_exptl_absorpt_correction_T_min 0.92668
_exptl_absorpt_correction_type multi-scan
_exptl_absorpt_process_details
;
CrysAlisPro 1.171.39.46 (Rigaku Oxford Diffraction, 2018)
Empirical absorption correction using spherical harmonics,
 implemented in SCALE3 ABSPACK scaling algorithm.
;
_exptl_crystal_colour purple
_exptl_crystal_density_diffrn 1.589
_exptl_crystal_description block
_exptl_crystal_F_000 1008
_exptl_crystal_size_max 0.16
_exptl_crystal_size_mid 0.14
_exptl_crystal_size_min 0.12
_refine_diff_density_max 0.530
_refine_diff_density_min -0.533
_refine_diff_density_rms 0.053
_refine_ls_extinction_method none
_refine_ls_goodness_of_fit_ref 1.042
_refine_ls_hydrogen_treatment constr
_refine_ls_matrix_type full
_refine_ls_number_parameters 374
_refine_ls_number_reflns 4442
_refine_ls_number_restraints 0
_refine_ls_restrained_S_all 1.042
_refine_ls_R_factor_all 0.0431
_refine_ls_R_factor_gt 0.0370
_refine_ls_shift/su_max 0.001
_refine_ls_shift/su_mean 0.000
_refine_ls_structure_factor_coef Fsqd
_refine_ls_weighting_details 'w=1/[\s^2^(Fo^2^)+(0.0354P)^2^+1.6993P] where P=(Fo^2^+2Fc^2^)/3'
_refine_ls_weighting_scheme calc
_refine_ls_wR_factor_gt 0.0877
_refine_ls_wR_factor_ref 0.0911
_reflns_Friedel_coverage 0.000
_reflns_number_gt 3866
_reflns_number_total 4442
_reflns_threshold_expression 'I > 2\s(I)'
_cod_data_source_file c9dt02834j2.cif
_cod_data_source_block sub-pan-3-bf42
_cod_depositor_comments 'Adding full bibliography for 7700982--7700985.cif.'
_cod_database_code 7700985
_shelx_shelxl_version_number 2018/3
_shelx_space_group_comment
;
The symmetry employed for this shelxl refinement is uniquely defined
by the following loop, which should always be used as a source of
symmetry information in preference to the above space-group names.
They are only intended as comments.
;
_olex2_refinement_description
;
1. Fixed Uiso
 At 1.2 times of:
  All C(H,H) groups
 At 1.5 times of:
  All C(H,H,H) groups
2. Others
 Fixed Sof: F3(0.5) F3A(0.5) F4(0.5) F4A(0.5) C3(0.5) H3A(0.5) H3B(0.5)
 C3A(0.5) H3AA(0.5) H3AB(0.5) C4(0.5) H4A(0.5) H4B(0.5) C4A(0.5) H4AA(0.5)
 H4AB(0.5) C7(0.5) H7A(0.5) H7B(0.5) C7A(0.5) H7AA(0.5) H7AB(0.5) C8(0.5)
 H8A(0.5) H8B(0.5) C8A(0.5) H8AA(0.5) H8AB(0.5) C11(0.5) H11A(0.5) H11B(0.5)
 C11A(0.5) H11C(0.5) H11D(0.5) C12(0.5) H12A(0.5) H12B(0.5) C12A(0.5) H12C(0.5)
 H12D(0.5) C15(0.5) H15A(0.5) H15B(0.5) C15A(0.5) H15C(0.5) H15D(0.5) C16(0.5)
 H16A(0.5) H16B(0.5) C16A(0.5) H16C(0.5) H16D(0.5) F7(0.55) F7A(0.45) F8(0.45)
 F8A(0.55)
3.a Secondary CH2 refined with riding coordinates:
 C3(H3A,H3B), C3A(H3AA,H3AB), C4(H4A,H4B), C4A(H4AA,H4AB), C7(H7A,H7B),
 C7A(H7AA,H7AB), C8(H8A,H8B), C8A(H8AA,H8AB), C11(H11A,H11B), C11A(H11C,H11D),
 C12(H12A,H12B), C12A(H12C,H12D), C15(H15A,H15B), C15A(H15C,H15D), C16(H16A,
 H16B), C16A(H16C,H16D)
3.b Idealised Me refined as rotating group:
 C10(H10A,H10B,H10C), C14(H14A,H14B,H14C), C2(H2A,H2B,H2C), C6(H6A,H6B,H6C)
;
_olex2_submission_special_instructions 'No special instructions were received'
_oxdiff_exptl_absorpt_empirical_details
;
Empirical correction (ABSPACK) includes:
- Absorption correction using spherical harmonics
- Frame scaling
;

loop_
_space_group_symop_operation_xyz
'x, y, z'
'-x+1/2, y+1/2, -z+1/2'
'-x, -y, -z'
'x-1/2, -y-1/2, z-1/2'

loop_
_atom_site_label
_atom_site_type_symbol
_atom_site_fract_x
_atom_site_fract_y
_atom_site_fract_z
_atom_site_U_iso_or_equiv
_atom_site_adp_type
_atom_site_occupancy
_atom_site_site_symmetry_order
_atom_site_calc_flag
_atom_site_refinement_flags_posn
_atom_site_refinement_flags_occupancy
_atom_site_disorder_assembly
_atom_site_disorder_group
Co1 Co 0.25000(3) 0.78942(2) 0.37007(2) 0.02509(10) Uani 1 1 d . . . .
N5 N 0.2500(2) 0.93095(14) 0.35799(9) 0.0350(4) Uani 1 1 d . . . .
F2 F 0.25021(19) 0.44759(10) 0.49511(7) 0.0493(4) Uani 1 1 d . . . .
F1 F 0.2499(3) 0.29540(11) 0.43047(9) 0.0821(7) Uani 1 1 d . . . .
N1 N 0.4026(2) 0.74668(15) 0.29691(10) 0.0340(4) Uani 1 1 d . . . .
N2 N 0.0973(2) 0.74655(15) 0.29706(10) 0.0336(4) Uani 1 1 d . . . .
N3 N 0.0969(3) 0.76547(16) 0.44584(11) 0.0521(6) Uani 1 1 d . . . .
N4 N 0.4030(3) 0.76546(16) 0.44573(11) 0.0527(6) Uani 1 1 d . . . .
O1 O 0.2498(3) 0.99713(13) 0.40203(10) 0.0573(5) Uani 1 1 d . . . .
F5 F 0.7498(3) 0.45956(18) 0.12886(10) 0.1005(8) Uani 1 1 d . . . .
C10 C 0.0222(3) 0.8564(2) 0.48002(13) 0.0445(6) Uani 1 1 d . . . .
H10A H 0.095206 0.899967 0.504374 0.067 Uiso 1 1 calc GR . . .
H10B H -0.050006 0.830950 0.514622 0.067 Uiso 1 1 calc GR . . .
H10C H -0.027725 0.898125 0.443524 0.067 Uiso 1 1 calc GR . . .
C14 C 0.4775(3) 0.8565(2) 0.47995(13) 0.0447(6) Uani 1 1 d . . . .
H14A H 0.529485 0.897319 0.443625 0.067 Uiso 1 1 calc GR . . .
H14B H 0.547956 0.831181 0.515420 0.067 Uiso 1 1 calc GR . . .
H14C H 0.404088 0.900946 0.503273 0.067 Uiso 1 1 calc GR . . .
C2 C 0.4769(3) 0.8314(2) 0.25506(14) 0.0548(7) Uani 1 1 d . . . .
H2A H 0.403263 0.870564 0.227849 0.082 Uiso 1 1 calc GR . . .
H2B H 0.548157 0.800062 0.222286 0.082 Uiso 1 1 calc GR . . .
H2C H 0.527783 0.879079 0.287669 0.082 Uiso 1 1 calc GR . . .
C6 C 0.0229(3) 0.8315(2) 0.25506(14) 0.0547(7) Uani 1 1 d . . . .
H6A H -0.026828 0.879761 0.287698 0.082 Uiso 1 1 calc GR . . .
H6B H -0.049407 0.800169 0.222814 0.082 Uiso 1 1 calc GR . . .
H6C H 0.096327 0.869951 0.227279 0.082 Uiso 1 1 calc GR . . .
B1 B 0.2500(3) 0.40094(19) 0.42834(12) 0.0343(5) Uani 1 1 d . . . .
B2 B 0.7497(3) 0.5492(2) 0.17064(12) 0.0336(5) Uani 1 1 d . . . .
F3 F 0.4130(3) 0.4081(3) 0.41223(17) 0.0653(9) Uani 0.5 1 d . P A 1
F3A F 0.3136(4) 0.4547(2) 0.37450(15) 0.0510(7) Uani 0.5 1 d . P A 2
F4 F 0.1862(4) 0.4547(2) 0.37454(15) 0.0517(8) Uani 0.5 1 d . P A 1
F4A F 0.0870(4) 0.4084(3) 0.41216(17) 0.0650(9) Uani 0.5 1 d . P A 2
F6 F 0.74990(19) 0.52122(12) 0.24300(7) 0.0540(4) Uani 1 1 d . . . .
C3 C 0.3165(6) 0.6921(4) 0.2327(3) 0.0338(11) Uani 0.5 1 d . P B 2
H3A H 0.298933 0.742948 0.193839 0.041 Uiso 0.5 1 calc R P B 2
H3B H 0.374037 0.632595 0.213500 0.041 Uiso 0.5 1 calc R P B 2
C3A C 0.3294(6) 0.6532(4) 0.2632(3) 0.0354(11) Uani 0.5 1 d . P B 1
H3AA H 0.312250 0.597833 0.299131 0.042 Uiso 0.5 1 calc R P B 1
H3AB H 0.391938 0.624150 0.224851 0.042 Uiso 0.5 1 calc R P B 1
C4 C 0.1712(6) 0.6536(4) 0.2635(3) 0.0355(11) Uani 0.5 1 d . P B 2
H4A H 0.108627 0.624132 0.225325 0.043 Uiso 0.5 1 calc R P B 2
H4B H 0.188869 0.598473 0.299520 0.043 Uiso 0.5 1 calc R P B 2
C4A C 0.1829(6) 0.6920(5) 0.2326(3) 0.0342(11) Uani 0.5 1 d . P B 1
H4AA H 0.125234 0.632524 0.213552 0.041 Uiso 0.5 1 calc R P B 1
H4AB H 0.200193 0.742877 0.193766 0.041 Uiso 0.5 1 calc R P B 1
C7 C -0.0033(11) 0.6735(7) 0.3299(5) 0.0365(17) Uani 0.5 1 d . P B 1
H7A H 0.047315 0.606698 0.340841 0.044 Uiso 0.5 1 calc R P B 1
H7B H -0.086822 0.658632 0.297716 0.044 Uiso 0.5 1 calc R P B 1
C7A C -0.0270(11) 0.7005(8) 0.3494(4) 0.045(2) Uani 0.5 1 d . P B 2
H7AA H -0.104669 0.753982 0.355823 0.055 Uiso 0.5 1 calc R P B 2
H7AB H -0.072594 0.638440 0.326781 0.055 Uiso 0.5 1 calc R P B 2
C8 C -0.0578(5) 0.7260(4) 0.3989(3) 0.0372(10) Uani 0.5 1 d . P B 1
H8A H -0.116111 0.675810 0.427447 0.045 Uiso 0.5 1 calc R P B 1
H8B H -0.120344 0.787168 0.387517 0.045 Uiso 0.5 1 calc R P B 1
C8A C 0.0313(6) 0.6696(4) 0.4212(2) 0.0423(12) Uani 0.5 1 d . P B 2
H8AA H -0.048789 0.646551 0.453232 0.051 Uiso 0.5 1 calc R P B 2
H8AB H 0.105155 0.612999 0.417196 0.051 Uiso 0.5 1 calc R P B 2
C11 C 0.1373(6) 0.6868(4) 0.4888(2) 0.0344(10) Uani 0.5 1 d . P B 1
H11A H 0.143689 0.619816 0.462454 0.041 Uiso 0.5 1 calc R P B 1
H11B H 0.067737 0.678695 0.528951 0.041 Uiso 0.5 1 calc R P B 1
C11A C 0.2124(8) 0.7228(5) 0.5153(3) 0.0334(13) Uani 0.5 1 d . P B 2
H11C H 0.225864 0.780823 0.549749 0.040 Uiso 0.5 1 calc R P B 2
H11D H 0.164373 0.664135 0.540722 0.040 Uiso 0.5 1 calc R P B 2
C12 C 0.2887(8) 0.7220(5) 0.5150(3) 0.0345(14) Uani 0.5 1 d . P B 1
H12A H 0.336949 0.662813 0.539736 0.041 Uiso 0.5 1 calc R P B 1
H12B H 0.276105 0.779453 0.549918 0.041 Uiso 0.5 1 calc R P B 1
C12A C 0.3631(6) 0.6869(4) 0.4888(2) 0.0348(10) Uani 0.5 1 d . P B 2
H12C H 0.433178 0.678584 0.528642 0.042 Uiso 0.5 1 calc R P B 2
H12D H 0.355901 0.619952 0.462395 0.042 Uiso 0.5 1 calc R P B 2
C15 C 0.4684(6) 0.6692(4) 0.4214(2) 0.0428(12) Uani 0.5 1 d . P B 1
H15A H 0.394461 0.612639 0.417366 0.051 Uiso 0.5 1 calc R P B 1
H15B H 0.548529 0.646135 0.453406 0.051 Uiso 0.5 1 calc R P B 1
C15A C 0.5570(6) 0.7260(4) 0.3991(3) 0.0385(11) Uani 0.5 1 d . P B 2
H15C H 0.619438 0.787212 0.387656 0.046 Uiso 0.5 1 calc R P B 2
H15D H 0.615415 0.676191 0.427970 0.046 Uiso 0.5 1 calc R P B 2
C16 C 0.5267(10) 0.7012(8) 0.3492(4) 0.042(2) Uani 0.5 1 d . P B 1
H16A H 0.573192 0.639600 0.326401 0.051 Uiso 0.5 1 calc R P B 1
H16B H 0.603687 0.755138 0.355792 0.051 Uiso 0.5 1 calc R P B 1
C16A C 0.5037(11) 0.6728(7) 0.3303(5) 0.0366(17) Uani 0.5 1 d . P B 2
H16C H 0.587671 0.657846 0.298380 0.044 Uiso 0.5 1 calc R P B 2
H16D H 0.452971 0.606142 0.341307 0.044 Uiso 0.5 1 calc R P B 2
F7 F 0.8906(8) 0.5827(5) 0.1527(4) 0.076(2) Uani 0.55 1 d . P C 1
F7A F 0.8456(12) 0.6299(7) 0.1580(5) 0.109(4) Uani 0.45 1 d . P C 2
F8 F 0.6547(11) 0.6300(6) 0.1573(5) 0.109(4) Uani 0.45 1 d . P C 1
F8A F 0.6090(8) 0.5827(5) 0.1533(4) 0.0748(19) Uani 0.55 1 d . P C 2

loop_
_atom_site_aniso_label
_atom_site_aniso_U_11
_atom_site_aniso_U_22
_atom_site_aniso_U_33
_atom_site_aniso_U_23
_atom_site_aniso_U_13
_atom_site_aniso_U_12
Co1 0.03675(17) 0.01954(15) 0.01897(14) -0.00013(10) 0.00037(10) 0.00000(11)
N5 0.0528(12) 0.0210(9) 0.0312(9) 0.0016(7) -0.0001(8) -0.0008(8)
F2 0.0888(11) 0.0325(7) 0.0265(6) -0.0028(5) 0.0000(7) -0.0002(7)
F1 0.181(2) 0.0247(8) 0.0409(9) -0.0009(6) -0.0003(11) -0.0001(10)
N1 0.0344(10) 0.0318(10) 0.0357(10) -0.0069(8) 0.0023(8) -0.0002(8)
N2 0.0329(10) 0.0325(10) 0.0353(10) -0.0061(8) -0.0010(7) -0.0011(8)
N3 0.0880(17) 0.0315(11) 0.0369(11) -0.0098(8) 0.0314(11) -0.0185(11)
N4 0.0881(17) 0.0327(11) 0.0371(11) -0.0101(9) -0.0311(11) 0.0180(11)
O1 0.0990(15) 0.0251(9) 0.0477(10) -0.0023(8) 0.0008(10) 0.0004(9)
F5 0.150(2) 0.0808(15) 0.0710(13) -0.0429(11) 0.0008(13) -0.0004(14)
C10 0.0408(13) 0.0548(16) 0.0378(13) -0.0019(11) 0.0077(10) 0.0091(11)
C14 0.0408(13) 0.0578(16) 0.0353(12) -0.0027(11) -0.0077(10) -0.0092(12)
C2 0.0697(18) 0.0581(17) 0.0367(13) 0.0084(12) 0.0242(12) 0.0003(14)
C6 0.0682(18) 0.0578(17) 0.0380(14) 0.0084(12) -0.0230(12) 0.0005(14)
B1 0.0549(16) 0.0254(11) 0.0227(11) 0.0028(9) 0.0004(10) 0.0008(11)
B2 0.0427(14) 0.0340(13) 0.0242(11) -0.0032(9) 0.0002(10) -0.0002(11)
F3 0.0440(17) 0.105(3) 0.0468(18) 0.0036(18) 0.0045(14) -0.0018(18)
F3A 0.070(2) 0.0446(17) 0.0386(16) 0.0027(13) 0.0164(15) -0.0157(16)
F4 0.073(2) 0.0447(17) 0.0379(16) 0.0039(13) -0.0176(15) 0.0151(16)
F4A 0.0449(18) 0.104(3) 0.0459(18) 0.0033(18) -0.0032(14) 0.0011(18)
F6 0.0789(10) 0.0543(9) 0.0289(7) 0.0078(6) 0.0002(7) -0.0002(8)
C3 0.046(3) 0.032(3) 0.024(3) -0.0080(19) -0.001(2) -0.001(2)
C3A 0.045(3) 0.033(3) 0.028(3) -0.009(2) 0.000(2) 0.005(2)
C4 0.046(3) 0.034(3) 0.026(3) -0.010(2) -0.002(2) -0.006(2)
C4A 0.046(3) 0.038(3) 0.019(2) -0.0077(19) 0.000(2) 0.002(2)
C7 0.049(5) 0.041(4) 0.020(4) -0.003(3) -0.005(3) -0.013(3)
C7A 0.035(4) 0.067(6) 0.034(5) -0.013(3) 0.003(3) -0.023(3)
C8 0.037(3) 0.047(3) 0.028(2) -0.002(2) 0.000(2) -0.012(2)
C8A 0.046(3) 0.048(3) 0.033(2) -0.005(2) 0.010(2) -0.024(2)
C11 0.050(3) 0.030(2) 0.023(2) 0.0028(18) -0.001(2) -0.004(2)
C11A 0.050(4) 0.033(3) 0.017(2) 0.0023(18) 0.004(3) -0.003(4)
C12 0.049(4) 0.033(3) 0.022(3) 0.0053(19) -0.003(3) 0.007(4)
C12A 0.050(3) 0.032(2) 0.022(2) 0.0031(18) -0.001(2) 0.006(2)
C15 0.047(3) 0.051(3) 0.031(2) -0.005(2) -0.008(2) 0.021(2)
C15A 0.039(3) 0.049(3) 0.028(3) -0.003(2) -0.001(2) 0.012(2)
C16 0.031(3) 0.060(6) 0.036(6) -0.013(3) 0.000(3) 0.020(3)
C16A 0.051(5) 0.037(4) 0.021(4) -0.005(3) 0.005(3) 0.011(3)
F7 0.066(3) 0.111(6) 0.052(2) 0.006(3) 0.0080(19) -0.045(3)
F7A 0.163(11) 0.102(7) 0.062(5) 0.041(5) -0.056(6) -0.099(6)
F8 0.162(10) 0.098(6) 0.067(4) 0.045(4) 0.062(5) 0.098(6)
F8A 0.065(3) 0.111(5) 0.049(2) 0.009(3) -0.0063(19) 0.044(3)

loop_
_atom_type_symbol
_atom_type_description
_atom_type_scat_dispersion_real
_atom_type_scat_dispersion_imag
_atom_type_scat_source
C C 0.0033 0.0016 'International Tables Vol C Tables 4.2.6.8 and 6.1.1.4'
H H 0.0000 0.0000 'International Tables Vol C Tables 4.2.6.8 and 6.1.1.4'
B B 0.0013 0.0007 'International Tables Vol C Tables 4.2.6.8 and 6.1.1.4'
Co Co 0.3494 0.9721 'International Tables Vol C Tables 4.2.6.8 and 6.1.1.4'
F F 0.0171 0.0103 'International Tables Vol C Tables 4.2.6.8 and 6.1.1.4'
N N 0.0061 0.0033 'International Tables Vol C Tables 4.2.6.8 and 6.1.1.4'
O O 0.0106 0.0060 'International Tables Vol C Tables 4.2.6.8 and 6.1.1.4'

loop_
_geom_angle_atom_site_label_1
_geom_angle_atom_site_label_2
_geom_angle_atom_site_label_3
_geom_angle
N5 Co1 N1 100.51(8)
N5 Co1 N2 100.57(8)
N5 Co1 N3 103.80(9)
N5 Co1 N4 103.81(9)
N2 Co1 N1 86.47(7)
N3 Co1 N1 155.66(9)
N3 Co1 N2 87.88(9)
N4 Co1 N1 87.92(9)
N4 Co1 N2 155.59(9)
N4 Co1 N3 87.52(11)
O1 N5 Co1 128.43(16)
C2 N1 Co1 118.04(16)
C2 N1 C3 98.0(3)
C2 N1 C3A 123.4(3)
C2 N1 C16 105.3(4)
C3 N1 Co1 107.0(2)
C3A N1 Co1 101.2(2)
C3A N1 C16 106.4(4)
C16 N1 Co1 99.5(3)
C16A N1 Co1 108.3(4)
C16A N1 C2 114.1(4)
C16A N1 C3 110.6(4)
C6 N2 Co1 118.02(16)
C6 N2 C4A 97.9(3)
C6 N2 C7A 105.5(4)
C4 N2 Co1 101.0(2)
C4 N2 C6 123.4(3)
C4 N2 C7A 106.4(4)
C4A N2 Co1 107.2(2)
C7 N2 Co1 108.6(4)
C7 N2 C6 113.8(4)
C7 N2 C4A 110.5(4)
C7A N2 Co1 99.6(3)
C10 N3 Co1 120.10(15)
C10 N3 C8 94.3(3)
C10 N3 C11A 101.2(3)
C8 N3 Co1 104.2(2)
C8A N3 Co1 100.9(2)
C8A N3 C10 127.7(3)
C8A N3 C11A 102.9(4)
C11 N3 Co1 110.5(3)
C11 N3 C10 116.7(3)
C11 N3 C8 108.1(3)
C11A N3 Co1 99.1(3)
C14 N4 Co1 120.03(16)
C14 N4 C12 101.3(3)
C14 N4 C15A 94.4(3)
C12 N4 Co1 99.3(3)
C12A N4 Co1 110.6(3)
C12A N4 C14 116.6(3)
C12A N4 C15A 107.9(3)
C15 N4 Co1 101.0(2)
C15 N4 C14 127.9(3)
C15 N4 C12 102.2(4)
C15A N4 Co1 104.4(2)
F2 B1 F3 98.8(2)
F2 B1 F4A 98.9(2)
F1 B1 F2 113.70(19)
F1 B1 F3 93.9(3)
F1 B1 F3A 122.0(2)
F1 B1 F4 121.9(2)
F1 B1 F4A 93.9(3)
F3A B1 F2 117.2(2)
F3A B1 F4A 103.7(3)
F4 B1 F2 117.3(2)
F4 B1 F3 103.9(3)
F5 B2 F6 109.7(2)
F5 B2 F7 96.7(4)
F5 B2 F8A 97.0(4)
F7 B2 F6 108.0(4)
F7A B2 F5 121.4(5)
F7A B2 F6 110.9(4)
F7A B2 F8A 108.4(5)
F8 B2 F5 121.2(5)
F8 B2 F6 111.7(4)
F8 B2 F7 107.8(5)
F8A B2 F6 107.8(4)
C4 C3 N1 106.2(4)
N1 C3A C4A 106.7(4)
N2 C4 C3 107.1(4)
C3A C4A N2 106.3(3)
N2 C7 C8 106.4(6)
C8A C7A N2 113.3(7)
C7 C8 N3 107.0(5)
N3 C8A C7A 102.3(5)
N3 C11 C12 102.8(4)
C12A C11A N3 112.7(4)
C11 C12 N4 112.8(4)
N4 C12A C11A 102.5(4)
N4 C15 C16 101.5(5)
C16A C15A N4 107.4(5)
C15 C16 N1 113.5(6)
N1 C16A C15A 106.0(5)

loop_
_geom_bond_atom_site_label_1
_geom_bond_atom_site_label_2
_geom_bond_distance
Co1 N5 1.7837(18)
Co1 N1 1.9878(18)
Co1 N2 1.9869(18)
Co1 N3 1.9743(19)
Co1 N4 1.973(2)
N5 O1 1.159(2)
F2 B1 1.360(3)
F1 B1 1.320(3)
N1 C2 1.468(3)
N1 C3 1.566(5)
N1 C3A 1.476(5)
N1 C16 1.573(9)
N1 C16A 1.430(10)
N2 C6 1.472(3)
N2 C4 1.472(5)
N2 C4A 1.567(5)
N2 C7 1.416(10)
N2 C7A 1.578(9)
N3 C10 1.461(3)
N3 C8 1.702(5)
N3 C8A 1.409(5)
N3 C11 1.313(5)
N3 C11A 1.727(7)
N4 C14 1.461(3)
N4 C12 1.720(7)
N4 C12A 1.311(5)
N4 C15 1.410(5)
N4 C15A 1.692(5)
F5 B2 1.359(3)
B1 F3 1.486(4)
B1 F3A 1.325(4)
B1 F4 1.326(4)
B1 F4A 1.487(4)
B2 F6 1.377(3)
B2 F7 1.365(7)
B2 F7A 1.343(9)
B2 F8 1.342(8)
B2 F8A 1.361(7)
C3 C4 1.494(7)
C3A C4A 1.503(7)
C7 C8 1.510(7)
C7A C8A 1.472(11)
C11 C12 1.500(8)
C11A C12A 1.499(7)
C15 C16 1.483(11)
C15A C16A 1.508(7)
